data_4519367
loop_
_publ_author_name
'Hipwell, Vince M.'
'Zee, Chih-Te'
'Rodriguez, Jose'
'Garcia-Garibay, Miguel A.'

_publ_section_title
;
 Scale-Dependent Photosalience and Topotactic Reaction of Microcrystalline
 Benzylidenebutyrolactone Determined by Electron Microscopy and Electron
 Diffraction
;
_journal_issue 3
_journal_name_full 'Crystal Growth &amp; Design'
_journal_page_first 1533
_journal_page_last 1537
_journal_paper_doi 10.1021/acs.cgd.1c01378
_journal_volume 22
_journal_year 2022
_chemical_formula_sum 'C48 H40 O8'
_chemical_formula_weight 744.84
_space_group_crystal_system monoclinic
_space_group_IT_number 14
_space_group_name_Hall '-P 2yn'
_space_group_name_H-M_alt 'P 1 21/n 1'
_atom_sites_solution_hydrogens geom
_audit_creation_method SHELXL-2018/3
_cell_angle_alpha 90
_cell_angle_beta 108.06(2)
_cell_angle_gamma 90
_cell_formula_units_Z 1
_cell_length_a 11.440(2)
_cell_length_b 5.9800(12)
_cell_length_c 12.430(3)
_cell_measurement_temperature 293(2)
_cell_volume 808.5(3)
_computing_structure_refinement 'SHELXL-2018/3 (Sheldrick, 2018)'
_diffrn_ambient_temperature 293(2)
_diffrn_measured_fraction_theta_full 0.820
_diffrn_measured_fraction_theta_max 0.820
_diffrn_radiation_wavelength 0.97918
_diffrn_reflns_av_unetI/netI 0.0709
_diffrn_reflns_Laue_measured_fraction_full 0.820
_diffrn_reflns_Laue_measured_fraction_max 0.820
_diffrn_reflns_number 804
_diffrn_reflns_point_group_measured_fraction_full 0.820
_diffrn_reflns_point_group_measured_fraction_max 0.820
_diffrn_reflns_theta_full 30.920
_diffrn_reflns_theta_max 30.920
_diffrn_reflns_theta_min 6.183
_exptl_absorpt_coefficient_mu 0.000
_exptl_crystal_density_diffrn 1.530
_exptl_crystal_F_000 157
_refine_diff_density_max 0.143
_refine_diff_density_min -0.136
_refine_diff_density_rms 0.039
_refine_ls_extinction_coef 0.5(4)
_refine_ls_extinction_expression Fc^*^=kFc[1+0.001xFc^2^\l^3^/sin(2\q)]^-1/4^
_refine_ls_extinction_method 'SHELXL-2018/3 (Sheldrick 2018)'
_refine_ls_goodness_of_fit_ref 1.752
_refine_ls_hydrogen_treatment constr
_refine_ls_matrix_type full
_refine_ls_number_parameters 119
_refine_ls_number_reflns 804
_refine_ls_number_restraints 0
_refine_ls_restrained_S_all 1.752
_refine_ls_R_factor_all 0.1971
_refine_ls_R_factor_gt 0.1638
_refine_ls_shift/su_max 0.000
_refine_ls_shift/su_mean 0.000
_refine_ls_structure_factor_coef Fsqd
_refine_ls_weighting_details 'w=1/[\s^2^(Fo^2^)+(0.2000P)^2^] where P=(Fo^2^+2Fc^2^)/3'
_refine_ls_weighting_scheme calc
_refine_ls_wR_factor_gt 0.4169
_refine_ls_wR_factor_ref 0.4444
_reflns_Friedel_coverage 0.000
_reflns_number_gt 576
_reflns_number_total 804
_reflns_threshold_expression 'I > 2\s(I)'
_cod_data_source_file cg1c01378_si_003.cif
_cod_data_source_block SG14
_cod_original_sg_symbol_H-M 'P 21/n'
_cod_database_code 4519367
_shelx_shelxl_version_number 2018/3
_shelx_space_group_comment
;
The symmetry employed for this shelxl refinement is uniquely defined
by the following loop, which should always be used as a source of
symmetry information in preference to the above space-group names.
They are only intended as comments.
;

loop_
_space_group_symop_operation_xyz
'x, y, z'
'-x+1/2, y+1/2, -z+1/2'
'-x, -y, -z'
'x-1/2, -y-1/2, z-1/2'

loop_
_atom_site_label
_atom_site_type_symbol
_atom_site_fract_x
_atom_site_fract_y
_atom_site_fract_z
_atom_site_U_iso_or_equiv
_atom_site_adp_type
_atom_site_occupancy
_atom_site_site_symmetry_order
_atom_site_calc_flag
_atom_site_refinement_flags_posn
_atom_site_refinement_flags_adp
_atom_site_refinement_flags_occupancy
_atom_site_disorder_assembly
_atom_site_disorder_group
C1 C 0.3193(10) 0.6769(17) 0.4676(11) 0.062(4) Uani 1 1 d . . . . .
O1 O 0.3467(11) 0.8602(17) 0.5056(11) 0.082(4) Uani 1 1 d . . . . .
C3 C 0.3176(10) 0.3656(16) 0.3688(12) 0.066(4) Uani 1 1 d . . . . .
H3A H 0.349527 0.214766 0.371528 0.080 Uiso 1 1 calc R U . . .
H3B H 0.295322 0.422201 0.291997 0.080 Uiso 1 1 calc R U . . .
O2 O 0.2177(10) 0.594(2) 0.4548(13) 0.097(5) Uani 1 1 d . . . . .
C2 C 0.2156(10) 0.380(2) 0.4163(11) 0.076(4) Uani 1 1 d . . . . .
H2A H 0.138034 0.348191 0.358755 0.091 Uiso 1 1 calc R U . . .
H2B H 0.226832 0.273740 0.477797 0.091 Uiso 1 1 calc R U . . .
C5 C 0.5175(10) 0.6056(15) 0.4359(12) 0.074(4) Uani 1 1 d . . . . .
H5 H 0.517383 0.766267 0.451341 0.088 Uiso 1 1 calc R U . . .
C4 C 0.4016(9) 0.5126(15) 0.4485(10) 0.061(4) Uani 1 1 d . . . . .
C7 C 0.5246(11) 0.3928(17) 0.2600(12) 0.077(5) Uani 1 1 d . . . . .
H7 H 0.488104 0.269101 0.281812 0.092 Uiso 1 1 calc R U . . .
C6 C 0.5450(9) 0.5806(13) 0.3273(9) 0.054(3) Uani 1 1 d . . . . .
C8 C 0.5544(10) 0.381(2) 0.1659(12) 0.074(4) Uani 1 1 d . . . . .
H8 H 0.536220 0.250351 0.123158 0.089 Uiso 1 1 calc R U . . .
C9 C 0.6107(10) 0.5506(18) 0.1288(10) 0.066(4) Uani 1 1 d . . . . .
H9 H 0.630838 0.543778 0.061972 0.080 Uiso 1 1 calc R U . . .
C10 C 0.6351(10) 0.7343(18) 0.1993(12) 0.070(4) Uani 1 1 d . . . . .
H10 H 0.681112 0.850947 0.183640 0.084 Uiso 1 1 calc R U . . .
C11 C 0.5958(9) 0.7512(15) 0.2882(11) 0.061(4) Uani 1 1 d . . . . .
H11 H 0.603814 0.887917 0.325425 0.073 Uiso 1 1 calc R U . . .

loop_
_atom_site_aniso_label
_atom_site_aniso_U_11
_atom_site_aniso_U_22
_atom_site_aniso_U_33
_atom_site_aniso_U_23
_atom_site_aniso_U_13
_atom_site_aniso_U_12
C1 0.061(8) 0.031(6) 0.104(11) 0.009(6) 0.042(7) 0.016(5)
O1 0.098(8) 0.048(6) 0.125(10) -0.002(6) 0.073(8) 0.017(5)
C3 0.063(7) 0.043(6) 0.098(10) 0.005(6) 0.032(7) 0.003(6)
O2 0.057(7) 0.080(8) 0.165(14) -0.003(8) 0.048(8) 0.011(6)
C2 0.054(7) 0.092(10) 0.077(10) 0.011(7) 0.013(7) -0.009(6)
C5 0.082(8) 0.021(5) 0.135(13) -0.024(6) 0.058(9) -0.004(5)
C4 0.061(7) 0.033(5) 0.104(10) -0.003(6) 0.047(7) -0.009(5)
C7 0.079(9) 0.044(6) 0.133(14) -0.023(7) 0.073(9) -0.017(5)
C6 0.058(6) 0.022(5) 0.097(9) -0.016(5) 0.048(6) -0.005(4)
C8 0.081(9) 0.061(7) 0.089(10) -0.030(7) 0.038(8) -0.012(6)
C9 0.072(8) 0.068(8) 0.074(9) 0.000(7) 0.043(7) -0.011(6)
C10 0.071(8) 0.051(7) 0.092(11) 0.009(6) 0.030(8) -0.017(6)
C11 0.074(8) 0.032(6) 0.089(9) 0.016(5) 0.044(8) 0.001(5)

loop_
_atom_type_symbol
_atom_type_description
_atom_type_scat_dispersion_real
_atom_type_scat_dispersion_imag
_atom_type_scat_source
C C 0.0000 0.0000 'International Tables Vol C Tables 4.2.6.8 and 6.1.1.4'
O O 0.0000 0.0000 'International Tables Vol C Tables 4.2.6.8 and 6.1.1.4'
H H 0.0000 0.0000 'International Tables Vol C Tables 4.2.6.8 and 6.1.1.4'

loop_
_geom_angle_atom_site_label_1
_geom_angle_atom_site_label_2
_geom_angle_atom_site_label_3
_geom_angle
_geom_angle_site_symmetry_1
_geom_angle_site_symmetry_3
_geom_angle_publ_flag
O1 C1 O2 122.8(10) . . ?
O1 C1 C4 126.1(11) . . ?
O2 C1 C4 110.3(10) . . ?
C4 C3 C2 97.6(9) . . ?
C1 O2 C2 109.7(10) . . ?
O2 C2 C3 105.4(10) . . ?
C6 C5 C4 120.3(10) . . ?
C6 C5 C4 122.8(8) . 3_666 ?
C4 C5 C4 91.5(9) . 3_666 ?
C1 C4 C3 101.5(9) . . ?
C1 C4 C5 114.4(8) . . ?
C3 C4 C5 125.4(10) . . ?
C1 C4 C5 112.3(10) . 3_666 ?
C3 C4 C5 114.9(8) . 3_666 ?
C5 C4 C5 88.5(9) . 3_666 ?
C8 C7 C6 122.8(10) . . ?
C11 C6 C7 114.4(11) . . ?
C11 C6 C5 119.4(9) . . ?
C7 C6 C5 126.2(9) . . ?
C7 C8 C9 122.7(11) . . ?
C8 C9 C10 113.9(12) . . ?
C11 C10 C9 122.6(10) . . ?
C10 C11 C6 123.0(10) . . ?

loop_
_geom_bond_atom_site_label_1
_geom_bond_atom_site_label_2
_geom_bond_distance
_geom_bond_site_symmetry_2
_geom_bond_publ_flag
C1 O1 1.196(14) . ?
C1 O2 1.226(14) . ?
C1 C4 1.431(13) . ?
C3 C4 1.445(15) . ?
C3 C2 1.463(14) . ?
O2 C2 1.368(16) . ?
C5 C6 1.486(16) . ?
C5 C4 1.490(13) . ?
C5 C4 1.611(16) 3_666 ?
C7 C8 1.318(17) . ?
C7 C6 1.376(14) . ?
C6 C11 1.338(13) . ?
C8 C9 1.357(15) . ?
C9 C10 1.379(15) . ?
C10 C11 1.319(16) . ?
